data_8107529
loop_
_publ_author_name
'Dey, Lucky'
'Rabi, Saswata'
'Palit, Debashis'
'Rahman, Ismail M. M.'
'Tiekink, Edward R. T.'
'Roy, Tapashi Ghosh'

_publ_section_title
;
 Redetermination of the crystal structure of
 5,14-dihydro-6,17-dimethyl-8,15-diphenyldibenzo(b,i)(1,4,8,11)tetra-azacyclotetradecine,
 C32H28N4
;
_journal_issue 4
_journal_name_full 'Zeitschrift f\"ur Kristallographie - New Crystal Structures'
_journal_page_first 679
_journal_page_last 682
_journal_paper_doi 10.1515/ncrs-2023-0146
_journal_volume 238
_journal_year 2023
_chemical_formula_moiety 'C32 H28 N4'
_chemical_formula_sum 'C32 H28 N4'
_chemical_formula_weight 468.58
_space_group_crystal_system monoclinic
_space_group_IT_number 14
_space_group_name_Hall '-P 2ybc'
_space_group_name_H-M_alt 'P 1 21/c 1'
_atom_sites_solution_hydrogens mixed
_atom_sites_solution_primary direct
_atom_sites_solution_secondary difmap
_audit_creation_method SHELXL-2018/3
_cell_angle_alpha 90
_cell_angle_beta 113.598(3)
_cell_angle_gamma 90
_cell_formula_units_Z 8
_cell_length_a 17.7218(4)
_cell_length_b 20.7769(5)
_cell_length_c 14.9434(3)
_cell_measurement_reflns_used 14297
_cell_measurement_temperature 294(2)
_cell_measurement_theta_max 75.6940
_cell_measurement_theta_min 3.4520
_cell_volume 5042.1(2)
_computing_cell_refinement 'CrysAlisPro [1]'
_computing_data_collection 'CrysAlisPro [1]'
_computing_data_reduction 'CrysAlisPro [1]'
_computing_molecular_graphics 'ORTEP-3 for Windows [4]'
_computing_publication_material 'SHELXL-2018/3 [3]'
_computing_structure_refinement 'SHELXL-2018/3 [3]'
_computing_structure_solution 'SHELXT 2014/5 [2]'
_diffrn_ambient_environment N~2~
_diffrn_ambient_temperature 294(2)
_diffrn_detector 'CCD plate'
_diffrn_detector_area_resol_mean 5.2558
_diffrn_detector_type AtlasS2
_diffrn_measured_fraction_theta_full 0.999
_diffrn_measured_fraction_theta_max 0.999
_diffrn_measurement_device 'four-circle diffractometer'
_diffrn_measurement_device_type 'XtaLAB Synergy, Dualflex, AtlasS2'
_diffrn_measurement_method '\w scans'
_diffrn_radiation_type CuK\a
_diffrn_radiation_wavelength 1.54184
_diffrn_reflns_av_R_equivalents 0.0499
_diffrn_reflns_av_unetI/netI 0.0253
_diffrn_reflns_Laue_measured_fraction_full 0.999
_diffrn_reflns_Laue_measured_fraction_max 0.999
_diffrn_reflns_limit_h_max 21
_diffrn_reflns_limit_h_min -21
_diffrn_reflns_limit_k_max 24
_diffrn_reflns_limit_k_min -24
_diffrn_reflns_limit_l_max 15
_diffrn_reflns_limit_l_min -17
_diffrn_reflns_number 61154
_diffrn_reflns_point_group_measured_fraction_full 0.999
_diffrn_reflns_point_group_measured_fraction_max 0.999
_diffrn_reflns_theta_full 67.077
_diffrn_reflns_theta_max 67.077
_diffrn_reflns_theta_min 3.454
_exptl_absorpt_coefficient_mu 0.569
_exptl_absorpt_correction_T_max 1.000
_exptl_absorpt_correction_T_min 0.832
_exptl_absorpt_correction_type gaussian
_exptl_absorpt_process_details
;
CrysAlisPro [1]
;
_exptl_crystal_colour red
_exptl_crystal_density_diffrn 1.235
_exptl_crystal_description block
_exptl_crystal_F_000 1984
_exptl_crystal_size_max 0.144
_exptl_crystal_size_mid 0.075
_exptl_crystal_size_min 0.051
_refine_diff_density_max 0.229
_refine_diff_density_min -0.247
_refine_diff_density_rms 0.041
_refine_ls_extinction_coef .
_refine_ls_extinction_method none
_refine_ls_goodness_of_fit_ref 1.031
_refine_ls_hydrogen_treatment mixed
_refine_ls_matrix_type full
_refine_ls_number_parameters 662
_refine_ls_number_reflns 8987
_refine_ls_number_restraints 4
_refine_ls_restrained_S_all 1.031
_refine_ls_R_factor_all 0.0659
_refine_ls_R_factor_gt 0.0519
_refine_ls_shift/su_max 0.001
_refine_ls_shift/su_mean 0.000
_refine_ls_structure_factor_coef Fsqd
_refine_ls_weighting_details 'w=1/[\s^2^(Fo^2^)+(0.0798P)^2^+1.5841P] where P=(Fo^2^+2Fc^2^)/3'
_refine_ls_weighting_scheme calc
_refine_ls_wR_factor_gt 0.1433
_refine_ls_wR_factor_ref 0.1544
_reflns_Friedel_coverage 0.000
_reflns_Friedel_fraction_full .
_reflns_Friedel_fraction_max .
_reflns_number_gt 7152
_reflns_number_total 8987
_reflns_threshold_expression 'I > 2\s(I)'
_cod_data_source_file suppl_j_ncrs-2023-0146_suppl_001.cif
_cod_data_source_block shelx
_cod_original_sg_symbol_H-M 'P 21/c'
_cod_database_code 8107529
_shelx_shelxl_version_number 2018/3
_shelx_space_group_comment
;
The symmetry employed for this shelxl refinement is uniquely defined
by the following loop, which should always be used as a source of
symmetry information in preference to the above space-group names.
They are only intended as comments.
;
_shelx_estimated_absorpt_t_min 0.923
_shelx_estimated_absorpt_t_max 0.972

loop_
_space_group_symop_operation_xyz
'x, y, z'
'-x, y+1/2, -z+1/2'
'-x, -y, -z'
'x, -y-1/2, z-1/2'

loop_
_atom_site_label
_atom_site_type_symbol
_atom_site_fract_x
_atom_site_fract_y
_atom_site_fract_z
_atom_site_U_iso_or_equiv
_atom_site_adp_type
_atom_site_occupancy
_atom_site_site_symmetry_order
_atom_site_calc_flag
_atom_site_refinement_flags_posn
_atom_site_refinement_flags_adp
_atom_site_refinement_flags_occupancy
_atom_site_disorder_assembly
_atom_site_disorder_group
N1 N 0.63057(11) 0.21429(9) 0.97094(12) 0.0515(4) Uani 1 1 d D . . . .
H1N H 0.5858(10) 0.2334(11) 0.9335(15) 0.062 Uiso 1 1 d D U . . .
N2 N 0.53963(10) 0.31781(9) 0.88668(12) 0.0517(4) Uani 1 1 d . . . . .
N3 N 0.45995(11) 0.25619(9) 0.71711(12) 0.0526(4) Uani 1 1 d D . . . .
H3N H 0.4877(14) 0.2318(10) 0.7655(13) 0.063 Uiso 1 1 d D U . . .
N4 N 0.55001(10) 0.15062(8) 0.79833(11) 0.0456(4) Uani 1 1 d . . . . .
C1 C 0.69313(13) 0.25547(11) 1.01063(14) 0.0521(5) Uani 1 1 d . . . . .
C2 C 0.68113(14) 0.32139(11) 0.99288(15) 0.0555(5) Uani 1 1 d . . . . .
H2 H 0.725192 0.348257 1.027389 0.067 Uiso 1 1 calc R U . . .
C3 C 0.60834(13) 0.35110(10) 0.92742(14) 0.0503(5) Uani 1 1 d . . . . .
C4 C 0.46386(12) 0.34405(10) 0.82207(14) 0.0459(4) Uani 1 1 d . . . . .
C5 C 0.42139(12) 0.31133(10) 0.73432(14) 0.0463(4) Uani 1 1 d . . . . .
C6 C 0.34326(13) 0.33192(12) 0.67237(16) 0.0587(5) Uani 1 1 d . . . . .
H6 H 0.314576 0.309940 0.614396 0.070 Uiso 1 1 calc R U . . .
C7 C 0.30793(14) 0.38477(12) 0.69627(18) 0.0614(6) Uani 1 1 d . . . . .
H7 H 0.255718 0.398349 0.654253 0.074 Uiso 1 1 calc R U . . .
C8 C 0.34964(14) 0.41736(11) 0.78193(18) 0.0592(6) Uani 1 1 d . . . . .
H8 H 0.325959 0.453294 0.797427 0.071 Uiso 1 1 calc R U . . .
C9 C 0.42695(14) 0.39674(10) 0.84525(17) 0.0543(5) Uani 1 1 d . . . . .
H9 H 0.454413 0.418393 0.903854 0.065 Uiso 1 1 calc R U . . .
C10 C 0.45917(12) 0.23380(10) 0.63292(14) 0.0447(4) Uani 1 1 d . . . . .
C11 C 0.49909(13) 0.17745(10) 0.63006(14) 0.0495(5) Uani 1 1 d . . . . .
H11 H 0.494599 0.163851 0.568840 0.059 Uiso 1 1 calc R U . . .
C12 C 0.54629(12) 0.13794(10) 0.71038(14) 0.0473(4) Uani 1 1 d . . . . .
C13 C 0.59362(11) 0.11363(10) 0.88233(14) 0.0465(4) Uani 1 1 d . . . . .
C14 C 0.63390(12) 0.14656(11) 0.97152(14) 0.0488(5) Uani 1 1 d . . . . .
C15 C 0.67159(15) 0.11160(13) 1.05728(16) 0.0639(6) Uani 1 1 d . . . . .
H15 H 0.696281 0.133264 1.116396 0.077 Uiso 1 1 calc R U . . .
C16 C 0.67291(17) 0.04492(14) 1.05598(19) 0.0736(7) Uani 1 1 d . . . . .
H16 H 0.699779 0.022136 1.113648 0.088 Uiso 1 1 calc R U . . .
C17 C 0.63464(17) 0.01270(13) 0.9697(2) 0.0719(7) Uani 1 1 d . . . . .
H17 H 0.635836 -0.032042 0.968731 0.086 Uiso 1 1 calc R U . . .
C18 C 0.59406(14) 0.04654(11) 0.88376(17) 0.0594(5) Uani 1 1 d . . . . .
H18 H 0.566599 0.024057 0.825942 0.071 Uiso 1 1 calc R U . . .
C19 C 0.77959(14) 0.23247(13) 1.06839(17) 0.0651(6) Uani 1 1 d . . . . .
H19A H 0.815677 0.268865 1.090823 0.098 Uiso 0.5 1 calc R U P . .
H19B H 0.781090 0.207909 1.123496 0.098 Uiso 0.5 1 calc R U P . .
H19C H 0.797174 0.205952 1.027726 0.098 Uiso 0.5 1 calc R U P . .
H19D H 0.780284 0.186286 1.070540 0.098 Uiso 0.5 1 calc R U P . .
H19E H 0.814870 0.247242 1.037867 0.098 Uiso 0.5 1 calc R U P . .
H19F H 0.798787 0.249199 1.133637 0.098 Uiso 0.5 1 calc R U P . .
C20 C 0.61502(13) 0.41936(11) 0.89907(15) 0.0505(5) Uani 1 1 d . . . . .
C21 C 0.60038(14) 0.43395(13) 0.80336(16) 0.0603(6) Uani 1 1 d . . . . .
H21 H 0.585579 0.401381 0.756791 0.072 Uiso 1 1 calc R U . . .
C22 C 0.60753(16) 0.49659(15) 0.7760(2) 0.0728(7) Uani 1 1 d . . . . .
H22 H 0.598641 0.505655 0.711624 0.087 Uiso 1 1 calc R U . . .
C23 C 0.62777(15) 0.54555(14) 0.8439(2) 0.0727(7) Uani 1 1 d . . . . .
H23 H 0.631307 0.587755 0.825198 0.087 Uiso 1 1 calc R U . . .
C24 C 0.64254(17) 0.53162(13) 0.9384(2) 0.0733(7) Uani 1 1 d . . . . .
H24 H 0.655760 0.564557 0.984328 0.088 Uiso 1 1 calc R U . . .
C25 C 0.63804(16) 0.46908(12) 0.96673(17) 0.0646(6) Uani 1 1 d . . . . .
H25 H 0.650630 0.460077 1.032114 0.078 Uiso 1 1 calc R U . . .
C26 C 0.42112(13) 0.27138(10) 0.54026(14) 0.0484(5) Uani 1 1 d . . . . .
C27 C 0.35835(16) 0.24507(13) 0.46017(17) 0.0683(6) Uani 1 1 d . . . . .
H27 H 0.337628 0.204657 0.464771 0.082 Uiso 1 1 calc R U . . .
C28 C 0.3262(2) 0.27863(18) 0.3731(2) 0.0947(10) Uani 1 1 d . . . . .
H28 H 0.283336 0.260832 0.319670 0.114 Uiso 1 1 calc R U . . .
C29 C 0.3567(2) 0.33777(18) 0.3647(2) 0.0915(10) Uani 1 1 d . . . . .
H29 H 0.334418 0.360313 0.306089 0.110 Uiso 1 1 calc R U . . .
C30 C 0.4202(2) 0.36344(14) 0.4432(2) 0.0793(8) Uani 1 1 d . . . . .
H30 H 0.442011 0.403191 0.437417 0.095 Uiso 1 1 calc R U . . .
C31 C 0.45229(16) 0.33075(12) 0.53086(19) 0.0634(6) Uani 1 1 d . . . . .
H31 H 0.495143 0.348807 0.583974 0.076 Uiso 1 1 calc R U . . .
C32 C 0.59283(17) 0.08498(13) 0.68721(19) 0.0698(7) Uani 1 1 d . . . . .
H32A H 0.580331 0.085081 0.618488 0.105 Uiso 0.5 1 calc R U P . .
H32B H 0.650852 0.091519 0.723044 0.105 Uiso 0.5 1 calc R U P . .
H32C H 0.577172 0.044361 0.705241 0.105 Uiso 0.5 1 calc R U P . .
H32D H 0.625239 0.062227 0.746027 0.105 Uiso 0.5 1 calc R U P . .
H32E H 0.554718 0.055788 0.641471 0.105 Uiso 0.5 1 calc R U P . .
H32F H 0.628397 0.102946 0.659275 0.105 Uiso 0.5 1 calc R U P . .
N5 N 0.85358(11) 0.22182(8) 0.83225(13) 0.0510(4) Uani 1 1 d D . . . .
H5N H 0.8979(10) 0.2418(11) 0.8388(17) 0.061 Uiso 1 1 d D U . . .
N6 N 0.94547(10) 0.32469(8) 0.83876(11) 0.0448(4) Uani 1 1 d . . . . .
N7 N 1.01554(11) 0.26686(9) 0.73130(12) 0.0506(4) Uani 1 1 d D . . . .
H7N H 0.9880(13) 0.2453(10) 0.7569(16) 0.061 Uiso 1 1 d D U . . .
N8 N 0.93210(10) 0.15837(8) 0.73492(12) 0.0472(4) Uani 1 1 d . . . . .
C33 C 0.79168(13) 0.26388(11) 0.81390(14) 0.0497(5) Uani 1 1 d . . . . .
C34 C 0.80484(12) 0.32959(10) 0.81409(14) 0.0459(4) Uani 1 1 d . . . . .
H34 H 0.761638 0.356465 0.810072 0.055 Uiso 1 1 calc R U . . .
C35 C 0.87906(11) 0.35946(10) 0.81993(12) 0.0418(4) Uani 1 1 d . . . . .
C36 C 1.02174(11) 0.34914(9) 0.84551(13) 0.0401(4) Uani 1 1 d . . . . .
C37 C 1.05892(11) 0.31840(9) 0.78982(13) 0.0420(4) Uani 1 1 d . . . . .
C38 C 1.13667(12) 0.33829(11) 0.79888(15) 0.0501(5) Uani 1 1 d . . . . .
H38 H 1.161355 0.318764 0.761440 0.060 Uiso 1 1 calc R U . . .
C39 C 1.17731(13) 0.38686(11) 0.86318(15) 0.0543(5) Uani 1 1 d . . . . .
H39 H 1.229049 0.400005 0.868318 0.065 Uiso 1 1 calc R U . . .
C40 C 1.14216(13) 0.41601(10) 0.91969(15) 0.0522(5) Uani 1 1 d . . . . .
H40 H 1.170388 0.448221 0.963535 0.063 Uiso 1 1 calc R U . . .
C41 C 1.06453(12) 0.39726(10) 0.91112(14) 0.0469(4) Uani 1 1 d . . . . .
H41 H 1.040814 0.416939 0.949458 0.056 Uiso 1 1 calc R U . . .
C42 C 1.01915(12) 0.24155(10) 0.65022(14) 0.0461(4) Uani 1 1 d . . . . .
C43 C 0.98189(14) 0.18351(10) 0.61373(15) 0.0513(5) Uani 1 1 d . . . . .
H43 H 0.986371 0.168880 0.557238 0.062 Uiso 1 1 calc R U . . .
C44 C 0.93749(13) 0.14359(10) 0.65261(15) 0.0484(5) Uani 1 1 d . . . . .
C45 C 0.89150(12) 0.12105(10) 0.78052(14) 0.0476(5) Uani 1 1 d . . . . .
C46 C 0.85081(13) 0.15404(10) 0.83057(15) 0.0503(5) Uani 1 1 d . . . . .
C47 C 0.81487(17) 0.11901(13) 0.88226(19) 0.0697(7) Uani 1 1 d . . . . .
H47 H 0.787946 0.140584 0.915489 0.084 Uiso 1 1 calc R U . . .
C48 C 0.81851(19) 0.05206(14) 0.8851(2) 0.0783(8) Uani 1 1 d . . . . .
H48 H 0.793666 0.029282 0.919594 0.094 Uiso 1 1 calc R U . . .
C49 C 0.85843(17) 0.01985(12) 0.8375(2) 0.0701(7) Uani 1 1 d . . . . .
H49 H 0.860548 -0.024882 0.839079 0.084 Uiso 1 1 calc R U . . .
C50 C 0.89547(14) 0.05356(11) 0.78708(17) 0.0599(6) Uani 1 1 d . . . . .
H50 H 0.923946 0.031159 0.756481 0.072 Uiso 1 1 calc R U . . .
C51 C 0.70504(15) 0.24006(13) 0.7823(2) 0.0664(6) Uani 1 1 d . . . . .
H51A H 0.667922 0.276015 0.765134 0.100 Uiso 1 1 calc R U . . .
H51B H 0.699751 0.216552 0.834778 0.100 Uiso 1 1 calc R U . . .
H51C H 0.691937 0.212340 0.726669 0.100 Uiso 1 1 calc R U . . .
C52 C 0.87404(12) 0.42957(10) 0.79436(13) 0.0439(4) Uani 1 1 d . . . . .
C53 C 0.90029(14) 0.45110(12) 0.72398(17) 0.0607(6) Uani 1 1 d . . . . .
H53 H 0.921874 0.422078 0.693061 0.073 Uiso 1 1 calc R U . . .
C54 C 0.89453(17) 0.51588(14) 0.6993(2) 0.0786(8) Uani 1 1 d . . . . .
H54 H 0.912919 0.529947 0.652475 0.094 Uiso 1 1 calc R U . . .
C55 C 0.86205(18) 0.55944(13) 0.7433(2) 0.0771(7) Uani 1 1 d . . . . .
H55 H 0.858818 0.602803 0.726703 0.093 Uiso 1 1 calc R U . . .
C56 C 0.83443(18) 0.53852(12) 0.81182(18) 0.0706(7) Uani 1 1 d . . . . .
H56 H 0.812592 0.567794 0.842117 0.085 Uiso 1 1 calc R U . . .
C57 C 0.83897(15) 0.47399(11) 0.83599(15) 0.0578(5) Uani 1 1 d . . . . .
H57 H 0.818240 0.460048 0.880828 0.069 Uiso 1 1 calc R U . . .
C58 C 1.05683(13) 0.27752(10) 0.59236(14) 0.0496(5) Uani 1 1 d . . . . .
C59 C 1.11143(15) 0.24678(13) 0.56110(17) 0.0635(6) Uani 1 1 d . . . . .
H59 H 1.127636 0.204675 0.580478 0.076 Uiso 1 1 calc R U . . .
C60 C 1.14202(18) 0.27870(18) 0.5009(2) 0.0813(9) Uani 1 1 d . . . . .
H60 H 1.178443 0.257886 0.479838 0.098 Uiso 1 1 calc R U . . .
C61 C 1.1186(2) 0.34059(19) 0.47263(19) 0.0916(10) Uani 1 1 d . . . . .
H61 H 1.139330 0.361902 0.432608 0.110 Uiso 1 1 calc R U . . .
C62 C 1.0648(2) 0.37138(16) 0.50287(19) 0.0831(9) Uani 1 1 d . . . . .
H62 H 1.048891 0.413458 0.482996 0.100 Uiso 1 1 calc R U . . .
C63 C 1.03398(16) 0.34053(12) 0.56257(16) 0.0636(6) Uani 1 1 d . . . . .
H63 H 0.997649 0.361973 0.583081 0.076 Uiso 1 1 calc R U . . .
C64 C 0.89527(18) 0.08669(12) 0.58934(19) 0.0705(7) Uani 1 1 d . . . . .
H64A H 0.908291 0.085711 0.532875 0.106 Uiso 0.5 1 calc R U P . .
H64B H 0.913944 0.047643 0.625927 0.106 Uiso 0.5 1 calc R U P . .
H64C H 0.836771 0.090570 0.569054 0.106 Uiso 0.5 1 calc R U P . .
H64D H 0.864380 0.063571 0.619029 0.106 Uiso 0.5 1 calc R U P . .
H64E H 0.858727 0.101640 0.525978 0.106 Uiso 0.5 1 calc R U P . .
H64F H 0.935900 0.058713 0.582850 0.106 Uiso 0.5 1 calc R U P . .

loop_
_atom_site_aniso_label
_atom_site_aniso_U_11
_atom_site_aniso_U_22
_atom_site_aniso_U_33
_atom_site_aniso_U_23
_atom_site_aniso_U_13
_atom_site_aniso_U_12
N1 0.0475(9) 0.0516(11) 0.0474(9) 0.0002(8) 0.0104(7) -0.0049(8)
N2 0.0481(9) 0.0492(10) 0.0526(9) -0.0063(8) 0.0146(8) -0.0057(8)
N3 0.0535(10) 0.0564(11) 0.0444(9) -0.0041(8) 0.0160(8) 0.0111(8)
N4 0.0423(8) 0.0460(9) 0.0455(8) -0.0003(7) 0.0144(7) -0.0043(7)
C1 0.0508(11) 0.0625(14) 0.0377(9) -0.0034(9) 0.0121(8) -0.0091(10)
C2 0.0543(12) 0.0569(13) 0.0460(10) -0.0066(9) 0.0102(9) -0.0158(10)
C3 0.0561(12) 0.0513(12) 0.0429(10) -0.0085(8) 0.0194(9) -0.0105(10)
C4 0.0448(10) 0.0443(11) 0.0525(11) -0.0017(8) 0.0235(9) -0.0060(8)
C5 0.0444(10) 0.0467(11) 0.0510(10) -0.0022(8) 0.0224(9) 0.0025(9)
C6 0.0485(11) 0.0652(15) 0.0587(12) -0.0080(10) 0.0175(10) 0.0049(10)
C7 0.0461(11) 0.0651(15) 0.0743(14) 0.0001(12) 0.0254(11) 0.0099(11)
C8 0.0596(13) 0.0465(12) 0.0845(15) -0.0033(11) 0.0424(12) 0.0018(10)
C9 0.0589(12) 0.0466(12) 0.0643(12) -0.0096(10) 0.0319(10) -0.0076(10)
C10 0.0417(10) 0.0444(11) 0.0463(10) -0.0050(8) 0.0158(8) -0.0030(8)
C11 0.0557(11) 0.0487(12) 0.0434(10) -0.0064(8) 0.0190(9) 0.0015(9)
C12 0.0481(10) 0.0423(11) 0.0513(11) -0.0044(8) 0.0196(9) -0.0013(9)
C13 0.0389(9) 0.0485(12) 0.0518(11) 0.0045(9) 0.0178(8) -0.0033(8)
C14 0.0440(10) 0.0538(12) 0.0481(10) 0.0056(9) 0.0179(8) -0.0042(9)
C15 0.0622(13) 0.0713(16) 0.0511(12) 0.0113(11) 0.0154(10) -0.0032(12)
C16 0.0707(16) 0.0745(18) 0.0699(15) 0.0295(13) 0.0223(13) 0.0053(13)
C17 0.0727(16) 0.0531(14) 0.0886(18) 0.0192(13) 0.0310(14) 0.0009(12)
C18 0.0580(13) 0.0482(12) 0.0685(13) 0.0035(10) 0.0217(11) -0.0044(10)
C19 0.0529(12) 0.0743(16) 0.0541(12) 0.0015(11) 0.0067(10) -0.0070(11)
C20 0.0476(11) 0.0559(13) 0.0492(10) -0.0041(9) 0.0207(9) -0.0090(9)
C21 0.0567(13) 0.0710(16) 0.0539(12) 0.0010(11) 0.0228(10) -0.0012(11)
C22 0.0627(14) 0.089(2) 0.0716(15) 0.0265(14) 0.0320(12) 0.0056(14)
C23 0.0579(14) 0.0619(16) 0.101(2) 0.0148(15) 0.0344(14) -0.0045(12)
C24 0.0729(16) 0.0589(15) 0.0858(18) -0.0111(13) 0.0296(13) -0.0193(13)
C25 0.0771(15) 0.0580(14) 0.0591(13) -0.0082(11) 0.0278(11) -0.0199(12)
C26 0.0505(11) 0.0493(12) 0.0479(10) -0.0013(9) 0.0225(9) 0.0036(9)
C27 0.0721(15) 0.0668(16) 0.0539(12) 0.0009(11) 0.0126(11) -0.0089(13)
C28 0.096(2) 0.114(3) 0.0542(14) 0.0113(15) 0.0088(14) -0.0026(19)
C29 0.109(2) 0.104(3) 0.0671(17) 0.0329(17) 0.0417(17) 0.029(2)
C30 0.099(2) 0.0663(17) 0.096(2) 0.0236(15) 0.0627(18) 0.0129(15)
C31 0.0682(14) 0.0561(14) 0.0728(14) 0.0019(11) 0.0353(12) -0.0039(11)
C32 0.0814(17) 0.0625(15) 0.0680(14) 0.0013(12) 0.0325(13) 0.0233(13)
N5 0.0515(10) 0.0442(10) 0.0666(11) -0.0047(8) 0.0332(8) -0.0093(8)
N6 0.0426(8) 0.0437(9) 0.0520(9) -0.0037(7) 0.0229(7) -0.0044(7)
N7 0.0551(10) 0.0529(10) 0.0525(9) -0.0119(8) 0.0307(8) -0.0141(8)
N8 0.0515(9) 0.0407(9) 0.0522(9) 0.0005(7) 0.0238(7) -0.0036(7)
C33 0.0523(11) 0.0558(13) 0.0492(11) -0.0055(9) 0.0290(9) -0.0103(10)
C34 0.0449(10) 0.0497(12) 0.0489(10) -0.0037(8) 0.0250(8) -0.0011(9)
C35 0.0454(10) 0.0467(11) 0.0363(9) -0.0044(8) 0.0195(8) -0.0033(8)
C36 0.0405(9) 0.0360(9) 0.0435(9) 0.0031(7) 0.0166(8) -0.0021(8)
C37 0.0432(10) 0.0420(10) 0.0407(9) 0.0014(8) 0.0166(8) -0.0019(8)
C38 0.0440(10) 0.0569(13) 0.0530(11) -0.0021(9) 0.0232(9) -0.0030(9)
C39 0.0418(10) 0.0607(14) 0.0584(12) 0.0016(10) 0.0181(9) -0.0091(10)
C40 0.0496(11) 0.0453(11) 0.0553(11) -0.0028(9) 0.0142(9) -0.0101(9)
C41 0.0484(11) 0.0418(11) 0.0504(10) -0.0037(8) 0.0198(9) -0.0017(9)
C42 0.0484(10) 0.0464(11) 0.0466(10) -0.0019(8) 0.0223(8) 0.0010(9)
C43 0.0650(13) 0.0461(12) 0.0498(11) -0.0065(9) 0.0302(10) -0.0007(10)
C44 0.0533(11) 0.0384(10) 0.0527(11) -0.0030(8) 0.0203(9) 0.0004(9)
C45 0.0471(10) 0.0434(11) 0.0505(10) 0.0038(8) 0.0175(9) -0.0056(9)
C46 0.0524(11) 0.0448(11) 0.0553(11) 0.0015(9) 0.0234(9) -0.0105(9)
C47 0.0805(16) 0.0648(16) 0.0783(15) 0.0016(12) 0.0472(13) -0.0148(13)
C48 0.0894(19) 0.0667(17) 0.0866(17) 0.0153(14) 0.0436(15) -0.0224(15)
C49 0.0729(15) 0.0468(13) 0.0889(17) 0.0150(12) 0.0306(14) -0.0073(12)
C50 0.0604(13) 0.0452(12) 0.0726(14) 0.0069(10) 0.0251(11) -0.0009(10)
C51 0.0564(13) 0.0677(16) 0.0846(16) -0.0086(12) 0.0382(12) -0.0162(11)
C52 0.0433(10) 0.0457(11) 0.0405(9) 0.0024(8) 0.0146(8) -0.0028(8)
C53 0.0557(12) 0.0687(15) 0.0642(13) 0.0180(11) 0.0309(10) 0.0086(11)
C54 0.0690(16) 0.0822(19) 0.0933(18) 0.0413(16) 0.0417(15) 0.0081(14)
C55 0.0775(17) 0.0540(15) 0.0916(18) 0.0198(13) 0.0253(15) 0.0014(13)
C56 0.0914(18) 0.0510(14) 0.0642(14) 0.0011(11) 0.0256(13) 0.0102(13)
C57 0.0744(15) 0.0510(13) 0.0495(11) 0.0038(9) 0.0264(10) 0.0060(11)
C58 0.0534(11) 0.0543(12) 0.0412(10) -0.0030(9) 0.0192(9) -0.0087(9)
C59 0.0661(14) 0.0721(16) 0.0626(13) -0.0149(11) 0.0366(11) -0.0126(12)
C60 0.0763(17) 0.116(3) 0.0644(15) -0.0284(16) 0.0415(13) -0.0324(17)
C61 0.110(2) 0.115(3) 0.0539(14) -0.0021(16) 0.0380(15) -0.046(2)
C62 0.098(2) 0.083(2) 0.0553(14) 0.0178(13) 0.0169(14) -0.0229(17)
C63 0.0682(14) 0.0642(15) 0.0526(12) 0.0072(10) 0.0180(11) -0.0014(12)
C64 0.0890(18) 0.0554(14) 0.0672(14) -0.0146(11) 0.0315(13) -0.0173(13)

loop_
_atom_type_symbol
_atom_type_description
_atom_type_scat_dispersion_real
_atom_type_scat_dispersion_imag
_atom_type_scat_source
C C 0.0181 0.0091 'International Tables Vol C Tables 4.2.6.8 and 6.1.1.4'
H H 0.0000 0.0000 'International Tables Vol C Tables 4.2.6.8 and 6.1.1.4'
N N 0.0311 0.0180 'International Tables Vol C Tables 4.2.6.8 and 6.1.1.4'

loop_
_geom_angle_atom_site_label_1
_geom_angle_atom_site_label_2
_geom_angle_atom_site_label_3
_geom_angle
_geom_angle_site_symmetry_1
_geom_angle_site_symmetry_3
C1 N1 C14 127.70(19) . .
C1 N1 H1N 112.1(17) . .
C14 N1 H1N 119.3(17) . .
C3 N2 C4 124.25(18) . .
C10 N3 C5 129.18(18) . .
C10 N3 H3N 112.0(17) . .
C5 N3 H3N 118.8(17) . .
C12 N4 C13 124.80(17) . .
N1 C1 C2 120.5(2) . .
N1 C1 C19 121.6(2) . .
C2 C1 C19 117.6(2) . .
C1 C2 C3 126.06(19) . .
C1 C2 H2 117.0 . .
C3 C2 H2 117.0 . .
N2 C3 C2 120.6(2) . .
N2 C3 C20 121.93(19) . .
C2 C3 C20 117.14(18) . .
C9 C4 C5 119.12(19) . .
C9 C4 N2 123.21(18) . .
C5 C4 N2 117.43(18) . .
C6 C5 C4 119.56(19) . .
C6 C5 N3 123.73(19) . .
C4 C5 N3 116.60(17) . .
C7 C6 C5 120.5(2) . .
C7 C6 H6 119.8 . .
C5 C6 H6 119.8 . .
C8 C7 C6 120.2(2) . .
C8 C7 H7 119.9 . .
C6 C7 H7 119.9 . .
C7 C8 C9 120.0(2) . .
C7 C8 H8 120.0 . .
C9 C8 H8 120.0 . .
C8 C9 C4 120.6(2) . .
C8 C9 H9 119.7 . .
C4 C9 H9 119.7 . .
N3 C10 C11 120.88(18) . .
N3 C10 C26 121.41(18) . .
C11 C10 C26 117.52(17) . .
C10 C11 C12 127.02(18) . .
C10 C11 H11 116.5 . .
C12 C11 H11 116.5 . .
N4 C12 C11 120.42(18) . .
N4 C12 C32 124.50(19) . .
C11 C12 C32 115.01(18) . .
C18 C13 N4 123.82(18) . .
C18 C13 C14 118.20(19) . .
N4 C13 C14 117.80(18) . .
C15 C14 N1 122.1(2) . .
C15 C14 C13 119.5(2) . .
N1 C14 C13 118.32(17) . .
C16 C15 C14 120.9(2) . .
C16 C15 H15 119.5 . .
C14 C15 H15 119.5 . .
C17 C16 C15 119.9(2) . .
C17 C16 H16 120.1 . .
C15 C16 H16 120.1 . .
C16 C17 C18 120.2(2) . .
C16 C17 H17 119.9 . .
C18 C17 H17 119.9 . .
C17 C18 C13 121.3(2) . .
C17 C18 H18 119.4 . .
C13 C18 H18 119.4 . .
C1 C19 H19A 109.5 . .
C1 C19 H19B 109.5 . .
H19A C19 H19B 109.5 . .
C1 C19 H19C 109.5 . .
H19A C19 H19C 109.5 . .
H19B C19 H19C 109.5 . .
H19D C19 H19E 109.5 . .
H19D C19 H19F 109.5 . .
H19E C19 H19F 109.5 . .
C21 C20 C25 118.0(2) . .
C21 C20 C3 119.82(19) . .
C25 C20 C3 122.15(19) . .
C20 C21 C22 120.7(2) . .
C20 C21 H21 119.7 . .
C22 C21 H21 119.7 . .
C23 C22 C21 120.3(2) . .
C23 C22 H22 119.9 . .
C21 C22 H22 119.9 . .
C24 C23 C22 119.5(2) . .
C24 C23 H23 120.3 . .
C22 C23 H23 120.3 . .
C23 C24 C25 120.5(3) . .
C23 C24 H24 119.7 . .
C25 C24 H24 119.7 . .
C24 C25 C20 121.0(2) . .
C24 C25 H25 119.5 . .
C20 C25 H25 119.5 . .
C27 C26 C31 118.8(2) . .
C27 C26 C10 120.3(2) . .
C31 C26 C10 120.68(19) . .
C26 C27 C28 120.2(3) . .
C26 C27 H27 119.9 . .
C28 C27 H27 119.9 . .
C29 C28 C27 120.7(3) . .
C29 C28 H28 119.7 . .
C27 C28 H28 119.7 . .
C28 C29 C30 119.4(3) . .
C28 C29 H29 120.3 . .
C30 C29 H29 120.3 . .
C29 C30 C31 120.5(3) . .
C29 C30 H30 119.8 . .
C31 C30 H30 119.8 . .
C30 C31 C26 120.4(3) . .
C30 C31 H31 119.8 . .
C26 C31 H31 119.8 . .
C12 C32 H32A 109.5 . .
C12 C32 H32B 109.5 . .
H32A C32 H32B 109.5 . .
C12 C32 H32C 109.5 . .
H32A C32 H32C 109.5 . .
H32B C32 H32C 109.5 . .
H32D C32 H32E 109.5 . .
H32D C32 H32F 109.5 . .
H32E C32 H32F 109.5 . .
C33 N5 C46 128.85(18) . .
C33 N5 H5N 110.2(17) . .
C46 N5 H5N 120.5(17) . .
C35 N6 C36 124.70(17) . .
C42 N7 C37 130.42(17) . .
C42 N7 H7N 116.0(17) . .
C37 N7 H7N 112.9(17) . .
C44 N8 C45 124.80(17) . .
N5 C33 C34 121.21(18) . .
N5 C33 C51 120.0(2) . .
C34 C33 C51 118.5(2) . .
C33 C34 C35 125.45(19) . .
C33 C34 H34 117.3 . .
C35 C34 H34 117.3 . .
N6 C35 C34 120.01(18) . .
N6 C35 C52 123.11(17) . .
C34 C35 C52 116.63(17) . .
C41 C36 C37 119.40(17) . .
C41 C36 N6 123.05(17) . .
C37 C36 N6 117.23(16) . .
C38 C37 N7 124.19(18) . .
C38 C37 C36 119.21(18) . .
N7 C37 C36 116.53(16) . .
C39 C38 C37 120.32(19) . .
C39 C38 H38 119.8 . .
C37 C38 H38 119.8 . .
C40 C39 C38 120.75(19) . .
C40 C39 H39 119.6 . .
C38 C39 H39 119.6 . .
C39 C40 C41 119.78(19) . .
C39 C40 H40 120.1 . .
C41 C40 H40 120.1 . .
C40 C41 C36 120.50(19) . .
C40 C41 H41 119.8 . .
C36 C41 H41 119.8 . .
N7 C42 C43 120.69(18) . .
N7 C42 C58 121.40(18) . .
C43 C42 C58 117.70(17) . .
C42 C43 C44 127.32(18) . .
C42 C43 H43 116.3 . .
C44 C43 H43 116.3 . .
N8 C44 C43 120.63(18) . .
N8 C44 C64 124.6(2) . .
C43 C44 C64 114.71(19) . .
N8 C45 C50 124.27(19) . .
N8 C45 C46 117.35(18) . .
C50 C45 C46 118.10(19) . .
C47 C46 C45 119.2(2) . .
C47 C46 N5 122.3(2) . .
C45 C46 N5 118.34(17) . .
C46 C47 C48 121.0(2) . .
C46 C47 H47 119.5 . .
C48 C47 H47 119.5 . .
C49 C48 C47 120.1(2) . .
C49 C48 H48 119.9 . .
C47 C48 H48 119.9 . .
C48 C49 C50 119.9(2) . .
C48 C49 H49 120.1 . .
C50 C49 H49 120.1 . .
C49 C50 C45 121.7(2) . .
C49 C50 H50 119.1 . .
C45 C50 H50 119.1 . .
C33 C51 H51A 109.5 . .
C33 C51 H51B 109.5 . .
H51A C51 H51B 109.5 . .
C33 C51 H51C 109.5 . .
H51A C51 H51C 109.5 . .
H51B C51 H51C 109.5 . .
C53 C52 C57 118.2(2) . .
C53 C52 C35 120.27(19) . .
C57 C52 C35 121.48(17) . .
C52 C53 C54 120.2(2) . .
C52 C53 H53 119.9 . .
C54 C53 H53 119.9 . .
C55 C54 C53 120.8(2) . .
C55 C54 H54 119.6 . .
C53 C54 H54 119.6 . .
C56 C55 C54 119.5(2) . .
C56 C55 H55 120.3 . .
C54 C55 H55 120.3 . .
C55 C56 C57 120.1(2) . .
C55 C56 H56 119.9 . .
C57 C56 H56 119.9 . .
C56 C57 C52 121.1(2) . .
C56 C57 H57 119.5 . .
C52 C57 H57 119.5 . .
C59 C58 C63 118.6(2) . .
C59 C58 C42 120.0(2) . .
C63 C58 C42 121.2(2) . .
C58 C59 C60 120.2(3) . .
C58 C59 H59 119.9 . .
C60 C59 H59 119.9 . .
C61 C60 C59 120.0(3) . .
C61 C60 H60 120.0 . .
C59 C60 H60 120.0 . .
C60 C61 C62 120.3(3) . .
C60 C61 H61 119.8 . .
C62 C61 H61 119.8 . .
C61 C62 C63 120.4(3) . .
C61 C62 H62 119.8 . .
C63 C62 H62 119.8 . .
C62 C63 C58 120.4(3) . .
C62 C63 H63 119.8 . .
C58 C63 H63 119.8 . .
C44 C64 H64A 109.5 . .
C44 C64 H64B 109.5 . .
H64A C64 H64B 109.5 . .
C44 C64 H64C 109.5 . .
H64A C64 H64C 109.5 . .
H64B C64 H64C 109.5 . .
H64D C64 H64E 109.5 . .
H64D C64 H64F 109.5 . .
H64E C64 H64F 109.5 . .

loop_
_geom_bond_atom_site_label_1
_geom_bond_atom_site_label_2
_geom_bond_distance
_geom_bond_site_symmetry_2
N1 C1 1.337(3) .
N1 C14 1.408(3) .
N1 H1N 0.862(10) .
N2 C3 1.318(3) .
N2 C4 1.412(3) .
N3 C10 1.336(3) .
N3 C5 1.409(3) .
N3 H3N 0.858(10) .
N4 C12 1.316(2) .
N4 C13 1.410(3) .
C1 C2 1.395(3) .
C1 C19 1.504(3) .
C2 C3 1.411(3) .
C2 H2 0.9300 .
C3 C20 1.498(3) .
C4 C9 1.388(3) .
C4 C5 1.399(3) .
C5 C6 1.390(3) .
C6 C7 1.380(3) .
C6 H6 0.9300 .
C7 C8 1.373(3) .
C7 H7 0.9300 .
C8 C9 1.385(3) .
C8 H8 0.9300 .
C9 H9 0.9300 .
C10 C11 1.377(3) .
C10 C26 1.495(3) .
C11 C12 1.418(3) .
C11 H11 0.9300 .
C12 C32 1.497(3) .
C13 C18 1.394(3) .
C13 C14 1.412(3) .
C14 C15 1.389(3) .
C15 C16 1.386(4) .
C15 H15 0.9300 .
C16 C17 1.367(4) .
C16 H16 0.9300 .
C17 C18 1.387(3) .
C17 H17 0.9300 .
C18 H18 0.9300 .
C19 H19A 0.9600 .
C19 H19B 0.9600 .
C19 H19C 0.9600 .
C19 H19D 0.9600 .
C19 H19E 0.9600 .
C19 H19F 0.9600 .
C20 C21 1.381(3) .
C20 C25 1.388(3) .
C21 C22 1.385(4) .
C21 H21 0.9300 .
C22 C23 1.379(4) .
C22 H22 0.9300 .
C23 C24 1.361(4) .
C23 H23 0.9300 .
C24 C25 1.379(4) .
C24 H24 0.9300 .
C25 H25 0.9300 .
C26 C27 1.379(3) .
C26 C31 1.381(3) .
C27 C28 1.382(4) .
C27 H27 0.9300 .
C28 C29 1.368(5) .
C28 H28 0.9300 .
C29 C30 1.368(5) .
C29 H29 0.9300 .
C30 C31 1.380(4) .
C30 H30 0.9300 .
C31 H31 0.9300 .
C32 H32A 0.9600 .
C32 H32B 0.9600 .
C32 H32C 0.9600 .
C32 H32D 0.9600 .
C32 H32E 0.9600 .
C32 H32F 0.9600 .
N5 C33 1.342(3) .
N5 C46 1.409(3) .
N5 H5N 0.858(10) .
N6 C35 1.312(3) .
N6 C36 1.409(2) .
N7 C42 1.346(2) .
N7 C37 1.401(3) .
N7 H7N 0.857(10) .
N8 C44 1.308(3) .
N8 C45 1.406(3) .
C33 C34 1.385(3) .
C33 C51 1.498(3) .
C34 C35 1.425(3) .
C34 H34 0.9300 .
C35 C52 1.500(3) .
C36 C41 1.393(3) .
C36 C37 1.405(3) .
C37 C38 1.392(3) .
C38 C39 1.381(3) .
C38 H38 0.9300 .
C39 C40 1.374(3) .
C39 H39 0.9300 .
C40 C41 1.386(3) .
C40 H40 0.9300 .
C41 H41 0.9300 .
C42 C43 1.378(3) .
C42 C58 1.488(3) .
C43 C44 1.418(3) .
C43 H43 0.9300 .
C44 C64 1.512(3) .
C45 C50 1.405(3) .
C45 C46 1.407(3) .
C46 C47 1.388(3) .
C47 C48 1.392(4) .
C47 H47 0.9300 .
C48 C49 1.364(4) .
C48 H48 0.9300 .
C49 C50 1.373(3) .
C49 H49 0.9300 .
C50 H50 0.9300 .
C51 H51A 0.9600 .
C51 H51B 0.9600 .
C51 H51C 0.9600 .
C52 C53 1.384(3) .
C52 C57 1.391(3) .
C53 C54 1.388(4) .
C53 H53 0.9300 .
C54 C55 1.373(4) .
C54 H54 0.9300 .
C55 C56 1.371(4) .
C55 H55 0.9300 .
C56 C57 1.383(3) .
C56 H56 0.9300 .
C57 H57 0.9300 .
C58 C59 1.387(3) .
C58 C63 1.390(3) .
C59 C60 1.391(4) .
C59 H59 0.9300 .
C60 C61 1.365(5) .
C60 H60 0.9300 .
C61 C62 1.366(5) .
C61 H61 0.9300 .
C62 C63 1.377(4) .
C62 H62 0.9300 .
C63 H63 0.9300 .
C64 H64A 0.9600 .
C64 H64B 0.9600 .
C64 H64C 0.9600 .
C64 H64D 0.9600 .
C64 H64E 0.9600 .
C64 H64F 0.9600 .

loop_
_geom_torsion_atom_site_label_1
_geom_torsion_atom_site_label_2
_geom_torsion_atom_site_label_3
_geom_torsion_atom_site_label_4
_geom_torsion
_geom_torsion_site_symmetry_1
_geom_torsion_site_symmetry_2
_geom_torsion_site_symmetry_3
_geom_torsion_site_symmetry_4
C14 N1 C1 C2 171.7(2) . . . .
C14 N1 C1 C19 -3.1(3) . . . .
N1 C1 C2 C3 -6.3(3) . . . .
C19 C1 C2 C3 168.7(2) . . . .
C4 N2 C3 C2 178.67(19) . . . .
C4 N2 C3 C20 -7.7(3) . . . .
C1 C2 C3 N2 10.0(3) . . . .
C1 C2 C3 C20 -163.9(2) . . . .
C3 N2 C4 C9 -55.0(3) . . . .
C3 N2 C4 C5 130.8(2) . . . .
C9 C4 C5 C6 -0.2(3) . . . .
N2 C4 C5 C6 174.26(19) . . . .
C9 C4 C5 N3 -176.68(19) . . . .
N2 C4 C5 N3 -2.2(3) . . . .
C10 N3 C5 C6 38.7(3) . . . .
C10 N3 C5 C4 -145.0(2) . . . .
C4 C5 C6 C7 0.8(3) . . . .
N3 C5 C6 C7 177.0(2) . . . .
C5 C6 C7 C8 -0.3(4) . . . .
C6 C7 C8 C9 -0.8(4) . . . .
C7 C8 C9 C4 1.5(3) . . . .
C5 C4 C9 C8 -0.9(3) . . . .
N2 C4 C9 C8 -175.1(2) . . . .
C5 N3 C10 C11 -178.1(2) . . . .
C5 N3 C10 C26 6.9(3) . . . .
N3 C10 C11 C12 -2.0(3) . . . .
C26 C10 C11 C12 173.1(2) . . . .
C13 N4 C12 C11 178.58(18) . . . .
C13 N4 C12 C32 -4.7(3) . . . .
C10 C11 C12 N4 5.8(3) . . . .
C10 C11 C12 C32 -171.2(2) . . . .
C12 N4 C13 C18 -42.3(3) . . . .
C12 N4 C13 C14 142.7(2) . . . .
C1 N1 C14 C15 52.6(3) . . . .
C1 N1 C14 C13 -130.8(2) . . . .
C18 C13 C14 C15 -0.7(3) . . . .
N4 C13 C14 C15 174.56(19) . . . .
C18 C13 C14 N1 -177.34(19) . . . .
N4 C13 C14 N1 -2.1(3) . . . .
N1 C14 C15 C16 179.0(2) . . . .
C13 C14 C15 C16 2.5(3) . . . .
C14 C15 C16 C17 -1.9(4) . . . .
C15 C16 C17 C18 -0.5(4) . . . .
C16 C17 C18 C13 2.3(4) . . . .
N4 C13 C18 C17 -176.6(2) . . . .
C14 C13 C18 C17 -1.7(3) . . . .
N2 C3 C20 C21 -58.8(3) . . . .
C2 C3 C20 C21 115.1(2) . . . .
N2 C3 C20 C25 123.2(2) . . . .
C2 C3 C20 C25 -62.9(3) . . . .
C25 C20 C21 C22 -0.8(3) . . . .
C3 C20 C21 C22 -179.0(2) . . . .
C20 C21 C22 C23 -1.3(4) . . . .
C21 C22 C23 C24 1.5(4) . . . .
C22 C23 C24 C25 0.5(4) . . . .
C23 C24 C25 C20 -2.8(4) . . . .
C21 C20 C25 C24 2.9(4) . . . .
C3 C20 C25 C24 -179.0(2) . . . .
N3 C10 C26 C27 -122.2(2) . . . .
C11 C10 C26 C27 62.7(3) . . . .
N3 C10 C26 C31 62.8(3) . . . .
C11 C10 C26 C31 -112.3(2) . . . .
C31 C26 C27 C28 -1.6(4) . . . .
C10 C26 C27 C28 -176.7(3) . . . .
C26 C27 C28 C29 0.9(5) . . . .
C27 C28 C29 C30 0.7(5) . . . .
C28 C29 C30 C31 -1.4(5) . . . .
C29 C30 C31 C26 0.6(4) . . . .
C27 C26 C31 C30 0.9(4) . . . .
C10 C26 C31 C30 175.9(2) . . . .
C46 N5 C33 C34 -176.69(19) . . . .
C46 N5 C33 C51 -3.2(3) . . . .
N5 C33 C34 C35 8.8(3) . . . .
C51 C33 C34 C35 -164.74(19) . . . .
C36 N6 C35 C34 179.55(17) . . . .
C36 N6 C35 C52 5.5(3) . . . .
C33 C34 C35 N6 -9.1(3) . . . .
C33 C34 C35 C52 165.31(18) . . . .
C35 N6 C36 C41 57.9(3) . . . .
C35 N6 C36 C37 -128.60(19) . . . .
C42 N7 C37 C38 -26.7(3) . . . .
C42 N7 C37 C36 156.4(2) . . . .
C41 C36 C37 C38 -2.3(3) . . . .
N6 C36 C37 C38 -175.98(17) . . . .
C41 C36 C37 N7 174.84(17) . . . .
N6 C36 C37 N7 1.1(3) . . . .
N7 C37 C38 C39 -175.7(2) . . . .
C36 C37 C38 C39 1.2(3) . . . .
C37 C38 C39 C40 0.5(3) . . . .
C38 C39 C40 C41 -1.0(3) . . . .
C39 C40 C41 C36 -0.1(3) . . . .
C37 C36 C41 C40 1.8(3) . . . .
N6 C36 C41 C40 175.09(18) . . . .
C37 N7 C42 C43 168.2(2) . . . .
C37 N7 C42 C58 -17.2(3) . . . .
N7 C42 C43 C44 -0.4(3) . . . .
C58 C42 C43 C44 -175.3(2) . . . .
C45 N8 C44 C43 -178.18(19) . . . .
C45 N8 C44 C64 5.0(3) . . . .
C42 C43 C44 N8 -4.0(3) . . . .
C42 C43 C44 C64 173.1(2) . . . .
C44 N8 C45 C50 41.2(3) . . . .
C44 N8 C45 C46 -145.0(2) . . . .
N8 C45 C46 C47 -175.6(2) . . . .
C50 C45 C46 C47 -1.4(3) . . . .
N8 C45 C46 N5 -0.3(3) . . . .
C50 C45 C46 N5 173.86(19) . . . .
C33 N5 C46 C47 -52.6(3) . . . .
C33 N5 C46 C45 132.3(2) . . . .
C45 C46 C47 C48 0.0(4) . . . .
N5 C46 C47 C48 -175.1(2) . . . .
C46 C47 C48 C49 0.6(4) . . . .
C47 C48 C49 C50 0.4(4) . . . .
C48 C49 C50 C45 -1.9(4) . . . .
N8 C45 C50 C49 176.1(2) . . . .
C46 C45 C50 C49 2.4(3) . . . .
N6 C35 C52 C53 48.4(3) . . . .
C34 C35 C52 C53 -125.8(2) . . . .
N6 C35 C52 C57 -135.3(2) . . . .
C34 C35 C52 C57 50.5(3) . . . .
C57 C52 C53 C54 2.6(3) . . . .
C35 C52 C53 C54 179.1(2) . . . .
C52 C53 C54 C55 -0.7(4) . . . .
C53 C54 C55 C56 -0.5(4) . . . .
C54 C55 C56 C57 -0.3(4) . . . .
C55 C56 C57 C52 2.3(4) . . . .
C53 C52 C57 C56 -3.5(3) . . . .
C35 C52 C57 C56 -179.8(2) . . . .
N7 C42 C58 C59 134.0(2) . . . .
C43 C42 C58 C59 -51.2(3) . . . .
N7 C42 C58 C63 -50.7(3) . . . .
C43 C42 C58 C63 124.1(2) . . . .
C63 C58 C59 C60 -0.3(3) . . . .
C42 C58 C59 C60 175.2(2) . . . .
C58 C59 C60 C61 0.3(4) . . . .
C59 C60 C61 C62 -0.3(4) . . . .
C60 C61 C62 C63 0.4(4) . . . .
C61 C62 C63 C58 -0.4(4) . . . .
C59 C58 C63 C62 0.3(3) . . . .
C42 C58 C63 C62 -175.0(2) . . . .
